data_7135158
loop_
_publ_author_name
'Losus, Renny Maria'
'Bleus, Sem'
'Bon, Volodymyr'
'Kaskel, Stefan'
'Dehaen, Wim'
'Dobrza&#x144;ska, Liliana'

_publ_section_title
;
 Adaptive crystals of homothiacalix[4]arene capable of molecular
 recognition, with preferential uptake of benzene over cyclohexane.
;
_journal_name_full 'Chemical communications (Cambridge, England)'
_journal_paper_doi 10.1039/d5cc05862g
_journal_year 2025
_chemical_formula_sum 'C52 H72 O4 S4'
_chemical_formula_weight 889.33
_space_group_crystal_system triclinic
_space_group_IT_number 2
_space_group_name_Hall '-P 1'
_space_group_name_H-M_alt 'P -1'
_atom_sites_solution_hydrogens geom
_atom_sites_solution_primary direct
_audit_creation_method SHELXL-2019/3
_audit_update_record
;
2025-07-01 deposited with the CCDC.	2025-10-29 downloaded from the CCDC.
;
_cell_angle_alpha 68.795(5)
_cell_angle_beta 86.611(5)
_cell_angle_gamma 62.936(6)
_cell_formula_units_Z 1
_cell_length_a 10.7957(6)
_cell_length_b 11.4363(7)
_cell_length_c 12.1971(7)
_cell_measurement_reflns_used 5226
_cell_measurement_temperature 100(2)
_cell_measurement_theta_max 75.3220
_cell_measurement_theta_min 3.9000
_cell_volume 1240.07(15)
_computing_cell_refinement 'CrysAlisPro 1.171.43.90 (Rigaku OD, 2023)'
_computing_data_collection 'CrysAlisPro 1.171.43.90 (Rigaku OD, 2023)'
_computing_data_reduction 'CrysAlisPro 1.171.43.90 (Rigaku OD, 2023)'
_computing_molecular_graphics 'Mercury (Macrae et al., 2008)'
_computing_structure_refinement 'SHELXL-2019/3 (Sheldrick, 2015)'
_computing_structure_solution 'SHELXS-2019/3 (Sheldrick, 2015)'
_diffrn_ambient_temperature 100(2)
_diffrn_detector_area_resol_mean 10.0000
_diffrn_measured_fraction_theta_full 0.988
_diffrn_measured_fraction_theta_max 0.922
_diffrn_measurement_device_type 'XtaLAB Synergy, Dualflex, HyPix'
_diffrn_measurement_method '\w scans'
_diffrn_radiation_type CuK\a
_diffrn_radiation_wavelength 1.54184
_diffrn_reflns_av_R_equivalents 0.0566
_diffrn_reflns_av_unetI/netI 0.0412
_diffrn_reflns_Laue_measured_fraction_full 0.988
_diffrn_reflns_Laue_measured_fraction_max 0.922
_diffrn_reflns_limit_h_max 13
_diffrn_reflns_limit_h_min -11
_diffrn_reflns_limit_k_max 14
_diffrn_reflns_limit_k_min -13
_diffrn_reflns_limit_l_max 15
_diffrn_reflns_limit_l_min -13
_diffrn_reflns_number 14459
_diffrn_reflns_point_group_measured_fraction_full 0.988
_diffrn_reflns_point_group_measured_fraction_max 0.922
_diffrn_reflns_theta_full 68.000
_diffrn_reflns_theta_max 76.514
_diffrn_reflns_theta_min 3.919
_diffrn_source 'micro-focus sealed X-ray tube'
_exptl_absorpt_coefficient_mu 2.082
_exptl_absorpt_correction_T_max 1.00000
_exptl_absorpt_correction_T_min 0.75091
_exptl_absorpt_correction_type multi-scan
_exptl_absorpt_process_details
;
CrysAlisPro 1.171.43.90 (Rigaku Oxford Diffraction, 2023)
Empirical absorption correction using spherical harmonics,
implemented in SCALE3 ABSPACK scaling algorithm.
;
_exptl_crystal_colour colorless
_exptl_crystal_density_diffrn 1.191
_exptl_crystal_description block
_exptl_crystal_F_000 480
_exptl_crystal_size_max 0.092
_exptl_crystal_size_mid 0.062
_exptl_crystal_size_min 0.053
_refine_diff_density_max 0.724
_refine_diff_density_min -0.305
_refine_diff_density_rms 0.085
_refine_ls_extinction_method none
_refine_ls_goodness_of_fit_ref 1.055
_refine_ls_hydrogen_treatment constr
_refine_ls_matrix_type full
_refine_ls_number_parameters 319
_refine_ls_number_reflns 4806
_refine_ls_number_restraints 0
_refine_ls_restrained_S_all 1.055
_refine_ls_R_factor_all 0.0892
_refine_ls_R_factor_gt 0.0731
_refine_ls_shift/su_max 0.001
_refine_ls_shift/su_mean 0.000
_refine_ls_structure_factor_coef Fsqd
_refine_ls_weighting_details 'w=1/[\s^2^(Fo^2^)+(0.1089P)^2^+1.5169P] where P=(Fo^2^+2Fc^2^)/3'
_refine_ls_weighting_scheme calc
_refine_ls_wR_factor_gt 0.1972
_refine_ls_wR_factor_ref 0.2081
_reflns_Friedel_coverage 0.000
_reflns_number_gt 3778
_reflns_number_total 4806
_reflns_threshold_expression 'I > 2\s(I)'
_cod_data_source_file d5cc05862g5.cif
_cod_data_source_block htca12apo
_cod_original_cell_volume 1240.07(14)
_cod_database_code 7135158
_shelx_shelxl_version_number 2019/3
_shelx_space_group_comment
;
The symmetry employed for this shelxl refinement is uniquely defined
by the following loop, which should always be used as a source of
symmetry information in preference to the above space-group names.
They are only intended as comments.
;
_shelx_estimated_absorpt_t_min 0.790
_shelx_estimated_absorpt_t_max 0.871

loop_
_space_group_symop_operation_xyz
'x, y, z'
'-x, -y, -z'

loop_
_atom_site_label
_atom_site_type_symbol
_atom_site_fract_x
_atom_site_fract_y
_atom_site_fract_z
_atom_site_U_iso_or_equiv
_atom_site_adp_type
_atom_site_occupancy
_atom_site_site_symmetry_order
_atom_site_calc_flag
_atom_site_refinement_flags_posn
_atom_site_refinement_flags_adp
_atom_site_refinement_flags_occupancy
_atom_site_disorder_assembly
_atom_site_disorder_group
C1 C 0.3147(4) 0.6292(4) 0.6639(3) 0.0368(7) Uani 1 1 d . . . . .
C2 C 0.2623(4) 0.7669(4) 0.5790(3) 0.0406(8) Uani 1 1 d . . . . .
H2 H 0.168732 0.834410 0.578169 0.049 Uiso 1 1 calc R U . . .
C3 C 0.3422(4) 0.8080(4) 0.4964(3) 0.0416(8) Uani 1 1 d . . . . .
C4 C 0.4818(4) 0.7074(4) 0.5022(3) 0.0385(8) Uani 1 1 d . . . . .
H4 H 0.539052 0.734570 0.447323 0.046 Uiso 1 1 calc R U . . .
C5 C 0.5383(4) 0.5703(4) 0.5849(3) 0.0381(8) Uani 1 1 d . . . . .
C6 C 0.4545(4) 0.5305(4) 0.6650(3) 0.0389(8) Uani 1 1 d . . . . .
O7 O 0.5047(3) 0.3901(3) 0.7406(2) 0.0482(7) Uani 1 1 d . . . . .
C7 C 0.3017(14) 0.9569(17) 0.4095(13) 0.040(3) Uani 0.503(9) 1 d . . P A 1
C8 C 0.5613(5) 0.3557(5) 0.8576(4) 0.0606(12) Uani 1 1 d . . . . .
H8A H 0.648261 0.363402 0.854333 0.091 Uiso 1 1 calc R U . . .
H8B H 0.581002 0.258489 0.907379 0.091 Uiso 1 1 calc R U . . .
H8C H 0.493295 0.421448 0.891405 0.091 Uiso 1 1 calc R U . . .
C9A C 0.2610(16) 0.9546(18) 0.3862(14) 0.041(3) Uani 0.497(9) 1 d . . P A 2
C10 C 0.3125(13) 0.9515(11) 0.2839(8) 0.056(3) Uani 0.503(9) 1 d . . P A 1
H10A H 0.255885 0.909304 0.271494 0.085 Uiso 0.503(9) 1 calc R U P A 1
H10B H 0.410611 0.893861 0.276580 0.085 Uiso 0.503(9) 1 calc R U P A 1
H10C H 0.277790 1.047798 0.224204 0.085 Uiso 0.503(9) 1 calc R U P A 1
C10A C 0.3612(11) 0.9812(11) 0.3019(10) 0.051(2) Uani 0.497(9) 1 d . . P A 2
H10D H 0.406802 0.903421 0.273379 0.077 Uiso 0.497(9) 1 calc R U P A 2
H10E H 0.432394 0.986877 0.342957 0.077 Uiso 0.497(9) 1 calc R U P A 2
H10F H 0.309558 1.070676 0.234489 0.077 Uiso 0.497(9) 1 calc R U P A 2
C11 C 0.1505(13) 1.0582(12) 0.4128(11) 0.047(3) Uani 0.503(9) 1 d . . P A 1
H11A H 0.089027 1.020213 0.401996 0.070 Uiso 0.503(9) 1 calc R U P A 1
H11B H 0.123328 1.150781 0.349089 0.070 Uiso 0.503(9) 1 calc R U P A 1
H11C H 0.141692 1.068845 0.489515 0.070 Uiso 0.503(9) 1 calc R U P A 1
C11A C 0.1958(15) 1.0721(14) 0.4356(13) 0.052(3) Uani 0.497(9) 1 d . . P A 2
H11D H 0.269779 1.071034 0.479508 0.078 Uiso 0.497(9) 1 calc R U P A 2
H11E H 0.128589 1.056450 0.488982 0.078 Uiso 0.497(9) 1 calc R U P A 2
H11F H 0.147353 1.164172 0.370112 0.078 Uiso 0.497(9) 1 calc R U P A 2
C12 C 0.3954(8) 1.0178(8) 0.4310(7) 0.047(2) Uani 0.503(9) 1 d . . P A 1
H12D H 0.365096 1.113118 0.370752 0.071 Uiso 0.503(9) 1 calc R U P A 1
H12E H 0.493128 0.956295 0.425957 0.071 Uiso 0.503(9) 1 calc R U P A 1
H12F H 0.387349 1.022503 0.509888 0.071 Uiso 0.503(9) 1 calc R U P A 1
C12A C 0.1462(9) 0.9552(8) 0.3187(7) 0.047(2) Uani 0.497(9) 1 d . . P A 2
H12A H 0.094609 1.048431 0.255093 0.071 Uiso 0.497(9) 1 calc R U P A 2
H12B H 0.081549 0.935246 0.373087 0.071 Uiso 0.497(9) 1 calc R U P A 2
H12C H 0.188591 0.882416 0.284372 0.071 Uiso 0.497(9) 1 calc R U P A 2
C13 C 0.6859(4) 0.4573(4) 0.5875(3) 0.0421(8) Uani 1 1 d . . . . .
H13A H 0.678816 0.389892 0.558506 0.051 Uiso 1 1 calc R U . . .
H13B H 0.730030 0.403962 0.671038 0.051 Uiso 1 1 calc R U . . .
S14 S 0.80016(9) 0.51990(10) 0.50220(8) 0.0426(3) Uani 1 1 d . . . . .
C15 C 0.8421(4) 0.5875(4) 0.6017(3) 0.0423(8) Uani 1 1 d . . . . .
H15A H 0.906090 0.627178 0.566107 0.051 Uiso 1 1 calc R U . . .
H15B H 0.754799 0.665407 0.609816 0.051 Uiso 1 1 calc R U . . .
C16 C 0.9100(4) 0.4750(4) 0.7235(3) 0.0375(7) Uani 1 1 d . . . . .
C17 C 1.0175(4) 0.3423(4) 0.7349(3) 0.0383(8) Uani 1 1 d . . . . .
H17 H 1.046110 0.324466 0.664927 0.046 Uiso 1 1 calc R U . . .
C18 C 1.0848(4) 0.2349(4) 0.8435(3) 0.0392(8) Uani 1 1 d . . . . .
C19 C 1.0400(4) 0.2644(4) 0.9445(3) 0.0414(8) Uani 1 1 d . . . . .
H19 H 1.083726 0.192188 1.020256 0.050 Uiso 1 1 calc R U . . .
C20 C 0.9334(4) 0.3959(4) 0.9385(3) 0.0385(8) Uani 1 1 d . . . . .
C21 C 0.8694(4) 0.5006(4) 0.8268(3) 0.0384(8) Uani 1 1 d . . . . .
O22 O 0.7733(3) 0.6371(3) 0.8168(2) 0.0441(6) Uani 1 1 d . . . . .
C23 C 0.6331(4) 0.6581(4) 0.8347(4) 0.0499(9) Uani 1 1 d . . . . .
H23A H 0.594157 0.646055 0.771359 0.075 Uiso 1 1 calc R U . . .
H23B H 0.574688 0.754061 0.833313 0.075 Uiso 1 1 calc R U . . .
H23C H 0.634869 0.588615 0.911522 0.075 Uiso 1 1 calc R U . . .
C24 C 1.2047(4) 0.0893(4) 0.8543(3) 0.0478(9) Uani 1 1 d . . . . .
C25 C 1.2335(5) 0.0791(5) 0.7327(4) 0.0694(14) Uani 1 1 d . . . . .
H25A H 1.146852 0.100950 0.689918 0.104 Uiso 1 1 calc R U . . .
H25B H 1.305063 -0.017110 0.743275 0.104 Uiso 1 1 calc R U . . .
H25C H 1.266875 0.147008 0.687243 0.104 Uiso 1 1 calc R U . . .
C26 C 1.3364(5) 0.0663(5) 0.9150(5) 0.0630(12) Uani 1 1 d . . . . .
H26A H 1.360096 0.141710 0.868545 0.094 Uiso 1 1 calc R U . . .
H26B H 1.413704 -0.025763 0.921380 0.094 Uiso 1 1 calc R U . . .
H26C H 1.320705 0.068129 0.994458 0.094 Uiso 1 1 calc R U . . .
C27 C 1.1653(5) -0.0257(4) 0.9238(4) 0.0577(11) Uani 1 1 d . . . . .
H27A H 1.153854 -0.027968 1.004682 0.087 Uiso 1 1 calc R U . . .
H27B H 1.239544 -0.117615 0.926341 0.087 Uiso 1 1 calc R U . . .
H27C H 1.077059 -0.006015 0.885255 0.087 Uiso 1 1 calc R U . . .
C28 C 0.9014(4) 0.4248(4) 1.0500(3) 0.0439(8) Uani 1 1 d . . . . .
H28A H 0.853391 0.528566 1.029678 0.053 Uiso 1 1 calc R U . . .
H28B H 0.990395 0.384100 1.100986 0.053 Uiso 1 1 calc R U . . .
S29 S 0.20901(10) 0.64998(9) 0.86797(8) 0.0411(3) Uani 1 1 d . . . . .
C30 C 0.2215(4) 0.5874(4) 0.7481(3) 0.0420(8) Uani 1 1 d . . . . .
H30A H 0.260482 0.482949 0.780979 0.050 Uiso 1 1 calc R U . . .
H30B H 0.126951 0.629206 0.705382 0.050 Uiso 1 1 calc R U . . .

loop_
_atom_site_aniso_label
_atom_site_aniso_U_11
_atom_site_aniso_U_22
_atom_site_aniso_U_33
_atom_site_aniso_U_23
_atom_site_aniso_U_13
_atom_site_aniso_U_12
C1 0.0415(18) 0.0395(18) 0.0307(16) -0.0165(14) 0.0118(14) -0.0181(15)
C2 0.0390(18) 0.0376(18) 0.0405(19) -0.0184(15) 0.0148(15) -0.0125(15)
C3 0.047(2) 0.0357(18) 0.0380(19) -0.0163(15) 0.0158(15) -0.0152(16)
C4 0.0393(18) 0.0368(18) 0.0384(18) -0.0170(15) 0.0144(14) -0.0159(15)
C5 0.0379(18) 0.0384(18) 0.0361(18) -0.0160(15) 0.0082(14) -0.0153(15)
C6 0.0439(19) 0.0330(17) 0.0337(17) -0.0129(14) 0.0089(14) -0.0132(15)
O7 0.0559(16) 0.0348(13) 0.0400(14) -0.0098(11) 0.0132(12) -0.0140(12)
C7 0.038(7) 0.036(5) 0.028(6) -0.010(4) 0.006(5) -0.004(5)
C8 0.066(3) 0.049(2) 0.036(2) -0.0063(18) 0.0067(19) -0.010(2)
C9A 0.043(8) 0.033(4) 0.035(7) -0.009(4) 0.003(5) -0.011(5)
C10 0.061(7) 0.050(6) 0.031(4) -0.007(4) 0.002(4) -0.010(5)
C10A 0.043(5) 0.039(5) 0.051(6) -0.004(4) 0.009(4) -0.013(4)
C11 0.050(7) 0.031(5) 0.043(5) -0.010(4) 0.015(5) -0.010(4)
C11A 0.060(8) 0.033(5) 0.058(7) -0.016(4) 0.014(6) -0.019(5)
C12 0.048(4) 0.035(4) 0.050(4) -0.012(3) 0.010(3) -0.015(3)
C12A 0.050(5) 0.042(4) 0.037(4) -0.005(3) -0.004(3) -0.019(3)
C13 0.0398(19) 0.0409(19) 0.0396(19) -0.0168(15) 0.0084(15) -0.0130(16)
S14 0.0374(5) 0.0491(5) 0.0338(5) -0.0176(4) 0.0106(3) -0.0134(4)
C15 0.0419(19) 0.0381(18) 0.0377(19) -0.0119(15) 0.0106(15) -0.0138(15)
C16 0.0367(17) 0.0399(18) 0.0332(17) -0.0135(14) 0.0098(14) -0.0165(15)
C17 0.0371(17) 0.0420(18) 0.0338(17) -0.0168(15) 0.0137(14) -0.0159(15)
C18 0.0380(18) 0.0407(18) 0.0361(18) -0.0165(15) 0.0110(14) -0.0154(15)
C19 0.0443(19) 0.0388(18) 0.0359(18) -0.0120(15) 0.0078(15) -0.0171(16)
C20 0.0425(19) 0.0432(19) 0.0351(18) -0.0186(15) 0.0147(14) -0.0223(16)
C21 0.0386(18) 0.0362(17) 0.0406(19) -0.0174(15) 0.0133(14) -0.0163(15)
O22 0.0487(14) 0.0354(13) 0.0448(14) -0.0184(11) 0.0175(11) -0.0156(11)
C23 0.047(2) 0.043(2) 0.049(2) -0.0159(17) 0.0139(17) -0.0144(17)
C24 0.045(2) 0.041(2) 0.040(2) -0.0146(16) 0.0082(16) -0.0075(16)
C25 0.072(3) 0.054(3) 0.052(3) -0.027(2) 0.011(2) -0.001(2)
C26 0.049(2) 0.061(3) 0.074(3) -0.031(2) 0.008(2) -0.016(2)
C27 0.064(3) 0.041(2) 0.057(3) -0.0164(19) 0.007(2) -0.0166(19)
C28 0.049(2) 0.048(2) 0.0406(19) -0.0216(16) 0.0162(16) -0.0252(17)
S29 0.0506(5) 0.0427(5) 0.0358(5) -0.0194(4) 0.0168(4) -0.0241(4)
C30 0.048(2) 0.0408(19) 0.0378(18) -0.0179(15) 0.0154(15) -0.0203(16)

loop_
_atom_type_symbol
_atom_type_description
_atom_type_scat_dispersion_real
_atom_type_scat_dispersion_imag
_atom_type_scat_source
C C 0.0181 0.0091 'International Tables Vol C Tables 4.2.6.8 and 6.1.1.4'
H H 0.0000 0.0000 'International Tables Vol C Tables 4.2.6.8 and 6.1.1.4'
O O 0.0492 0.0322 'International Tables Vol C Tables 4.2.6.8 and 6.1.1.4'
S S 0.3331 0.5567 'International Tables Vol C Tables 4.2.6.8 and 6.1.1.4'

loop_
_geom_angle_atom_site_label_1
_geom_angle_atom_site_label_2
_geom_angle_atom_site_label_3
_geom_angle
_geom_angle_site_symmetry_1
_geom_angle_site_symmetry_3
_geom_angle_publ_flag
C2 C1 C6 118.3(3) . . ?
C2 C1 C30 120.1(3) . . ?
C6 C1 C30 121.5(3) . . ?
C3 C2 C1 122.1(3) . . ?
C3 C2 H2 119.0 . . ?
C1 C2 H2 119.0 . . ?
C2 C3 C4 117.8(3) . . ?
C2 C3 C7 126.3(7) . . ?
C4 C3 C7 115.3(6) . . ?
C2 C3 C9A 116.9(7) . . ?
C4 C3 C9A 124.0(7) . . ?
C5 C4 C3 122.2(3) . . ?
C5 C4 H4 118.9 . . ?
C3 C4 H4 118.9 . . ?
C4 C5 C6 118.9(3) . . ?
C4 C5 C13 122.9(3) . . ?
C6 C5 C13 118.0(3) . . ?
O7 C6 C5 119.7(3) . . ?
O7 C6 C1 119.4(3) . . ?
C5 C6 C1 120.7(3) . . ?
C6 O7 C8 115.6(3) . . ?
C3 C7 C11 111.2(12) . . ?
C3 C7 C12 113.6(8) . . ?
C11 C7 C12 107.9(11) . . ?
C3 C7 C10 106.9(11) . . ?
C11 C7 C10 107.6(10) . . ?
C12 C7 C10 109.5(12) . . ?
O7 C8 H8A 109.5 . . ?
O7 C8 H8B 109.5 . . ?
H8A C8 H8B 109.5 . . ?
O7 C8 H8C 109.5 . . ?
H8A C8 H8C 109.5 . . ?
H8B C8 H8C 109.5 . . ?
C10A C9A C12A 108.6(12) . . ?
C10A C9A C11A 109.3(13) . . ?
C12A C9A C11A 109.7(12) . . ?
C10A C9A C3 110.5(10) . . ?
C12A C9A C3 111.6(11) . . ?
C11A C9A C3 107.2(11) . . ?
C7 C10 H10A 109.5 . . ?
C7 C10 H10B 109.5 . . ?
H10A C10 H10B 109.5 . . ?
C7 C10 H10C 109.5 . . ?
H10A C10 H10C 109.5 . . ?
H10B C10 H10C 109.5 . . ?
C9A C10A H10D 109.5 . . ?
C9A C10A H10E 109.5 . . ?
H10D C10A H10E 109.5 . . ?
C9A C10A H10F 109.5 . . ?
H10D C10A H10F 109.5 . . ?
H10E C10A H10F 109.5 . . ?
C7 C11 H11A 109.5 . . ?
C7 C11 H11B 109.5 . . ?
H11A C11 H11B 109.5 . . ?
C7 C11 H11C 109.5 . . ?
H11A C11 H11C 109.5 . . ?
H11B C11 H11C 109.5 . . ?
C9A C11A H11D 109.5 . . ?
C9A C11A H11E 109.5 . . ?
H11D C11A H11E 109.5 . . ?
C9A C11A H11F 109.5 . . ?
H11D C11A H11F 109.5 . . ?
H11E C11A H11F 109.5 . . ?
C7 C12 H12D 109.5 . . ?
C7 C12 H12E 109.5 . . ?
H12D C12 H12E 109.5 . . ?
C7 C12 H12F 109.5 . . ?
H12D C12 H12F 109.5 . . ?
H12E C12 H12F 109.5 . . ?
C9A C12A H12A 109.5 . . ?
C9A C12A H12B 109.5 . . ?
H12A C12A H12B 109.5 . . ?
C9A C12A H12C 109.5 . . ?
H12A C12A H12C 109.5 . . ?
H12B C12A H12C 109.5 . . ?
C5 C13 S14 116.1(3) . . ?
C5 C13 H13A 108.3 . . ?
S14 C13 H13A 108.3 . . ?
C5 C13 H13B 108.3 . . ?
S14 C13 H13B 108.3 . . ?
H13A C13 H13B 107.4 . . ?
C13 S14 C15 98.99(17) . . ?
C16 C15 S14 112.9(3) . . ?
C16 C15 H15A 109.0 . . ?
S14 C15 H15A 109.0 . . ?
C16 C15 H15B 109.0 . . ?
S14 C15 H15B 109.0 . . ?
H15A C15 H15B 107.8 . . ?
C17 C16 C21 118.1(3) . . ?
C17 C16 C15 120.0(3) . . ?
C21 C16 C15 121.9(3) . . ?
C18 C17 C16 123.0(3) . . ?
C18 C17 H17 118.5 . . ?
C16 C17 H17 118.5 . . ?
C17 C18 C19 117.1(3) . . ?
C17 C18 C24 122.2(3) . . ?
C19 C18 C24 120.7(3) . . ?
C18 C19 C20 122.5(3) . . ?
C18 C19 H19 118.8 . . ?
C20 C19 H19 118.8 . . ?
C21 C20 C19 118.2(3) . . ?
C21 C20 C28 122.1(3) . . ?
C19 C20 C28 119.4(3) . . ?
O22 C21 C20 119.8(3) . . ?
O22 C21 C16 118.7(3) . . ?
C20 C21 C16 121.2(3) . . ?
C21 O22 C23 115.0(3) . . ?
O22 C23 H23A 109.5 . . ?
O22 C23 H23B 109.5 . . ?
H23A C23 H23B 109.5 . . ?
O22 C23 H23C 109.5 . . ?
H23A C23 H23C 109.5 . . ?
H23B C23 H23C 109.5 . . ?
C26 C24 C27 110.8(4) . . ?
C26 C24 C25 108.7(4) . . ?
C27 C24 C25 107.0(4) . . ?
C26 C24 C18 108.9(3) . . ?
C27 C24 C18 109.8(3) . . ?
C25 C24 C18 111.8(3) . . ?
C24 C25 H25A 109.5 . . ?
C24 C25 H25B 109.5 . . ?
H25A C25 H25B 109.5 . . ?
C24 C25 H25C 109.5 . . ?
H25A C25 H25C 109.5 . . ?
H25B C25 H25C 109.5 . . ?
C24 C26 H26A 109.5 . . ?
C24 C26 H26B 109.5 . . ?
H26A C26 H26B 109.5 . . ?
C24 C26 H26C 109.5 . . ?
H26A C26 H26C 109.5 . . ?
H26B C26 H26C 109.5 . . ?
C24 C27 H27A 109.5 . . ?
C24 C27 H27B 109.5 . . ?
H27A C27 H27B 109.5 . . ?
C24 C27 H27C 109.5 . . ?
H27A C27 H27C 109.5 . . ?
H27B C27 H27C 109.5 . . ?
C20 C28 S29 112.1(3) . 2_667 ?
C20 C28 H28A 109.2 . . ?
S29 C28 H28A 109.2 2_667 . ?
C20 C28 H28B 109.2 . . ?
S29 C28 H28B 109.2 2_667 . ?
H28A C28 H28B 107.9 . . ?
C30 S29 C28 96.40(17) . 2_667 ?
C1 C30 S29 109.5(3) . . ?
C1 C30 H30A 109.8 . . ?
S29 C30 H30A 109.8 . . ?
C1 C30 H30B 109.8 . . ?
S29 C30 H30B 109.8 . . ?
H30A C30 H30B 108.2 . . ?

loop_
_geom_bond_atom_site_label_1
_geom_bond_atom_site_label_2
_geom_bond_distance
_geom_bond_site_symmetry_2
_geom_bond_publ_flag
C1 C2 1.397(5) . ?
C1 C6 1.412(5) . ?
C1 C30 1.502(5) . ?
C2 C3 1.380(5) . ?
C2 H2 0.9500 . ?
C3 C4 1.405(5) . ?
C3 C7 1.512(18) . ?
C3 C9A 1.599(16) . ?
C4 C5 1.381(5) . ?
C4 H4 0.9500 . ?
C5 C6 1.389(5) . ?
C5 C13 1.520(5) . ?
C6 O7 1.385(4) . ?
O7 C8 1.429(5) . ?
C7 C11 1.521(18) . ?
C7 C12 1.543(17) . ?
C7 C10 1.551(17) . ?
C8 H8A 0.9800 . ?
C8 H8B 0.9800 . ?
C8 H8C 0.9800 . ?
C9A C10A 1.50(2) . ?
C9A C12A 1.525(14) . ?
C9A C11A 1.53(2) . ?
C10 H10A 0.9800 . ?
C10 H10B 0.9800 . ?
C10 H10C 0.9800 . ?
C10A H10D 0.9800 . ?
C10A H10E 0.9800 . ?
C10A H10F 0.9800 . ?
C11 H11A 0.9800 . ?
C11 H11B 0.9800 . ?
C11 H11C 0.9800 . ?
C11A H11D 0.9800 . ?
C11A H11E 0.9800 . ?
C11A H11F 0.9800 . ?
C12 H12D 0.9800 . ?
C12 H12E 0.9800 . ?
C12 H12F 0.9800 . ?
C12A H12A 0.9800 . ?
C12A H12B 0.9800 . ?
C12A H12C 0.9800 . ?
C13 S14 1.797(4) . ?
C13 H13A 0.9900 . ?
C13 H13B 0.9900 . ?
S14 C15 1.827(4) . ?
C15 C16 1.513(5) . ?
C15 H15A 0.9900 . ?
C15 H15B 0.9900 . ?
C16 C17 1.391(5) . ?
C16 C21 1.397(5) . ?
C17 C18 1.384(5) . ?
C17 H17 0.9500 . ?
C18 C19 1.395(5) . ?
C18 C24 1.539(5) . ?
C19 C20 1.395(5) . ?
C19 H19 0.9500 . ?
C20 C21 1.395(5) . ?
C20 C28 1.498(5) . ?
C21 O22 1.389(4) . ?
O22 C23 1.436(5) . ?
C23 H23A 0.9800 . ?
C23 H23B 0.9800 . ?
C23 H23C 0.9800 . ?
C24 C26 1.511(6) . ?
C24 C27 1.513(6) . ?
C24 C25 1.531(6) . ?
C25 H25A 0.9800 . ?
C25 H25B 0.9800 . ?
C25 H25C 0.9800 . ?
C26 H26A 0.9800 . ?
C26 H26B 0.9800 . ?
C26 H26C 0.9800 . ?
C27 H27A 0.9800 . ?
C27 H27B 0.9800 . ?
C27 H27C 0.9800 . ?
C28 S29 1.823(4) 2_667 ?
C28 H28A 0.9900 . ?
C28 H28B 0.9900 . ?
S29 C30 1.821(4) . ?
C30 H30A 0.9900 . ?
C30 H30B 0.9900 . ?

loop_
_geom_torsion_atom_site_label_1
_geom_torsion_atom_site_label_2
_geom_torsion_atom_site_label_3
_geom_torsion_atom_site_label_4
_geom_torsion
_geom_torsion_site_symmetry_1
_geom_torsion_site_symmetry_2
_geom_torsion_site_symmetry_3
_geom_torsion_site_symmetry_4
_geom_torsion_publ_flag
C6 C1 C2 C3 0.7(5) . . . . ?
C30 C1 C2 C3 -176.9(3) . . . . ?
C1 C2 C3 C4 -2.1(6) . . . . ?
C1 C2 C3 C7 -173.2(7) . . . . ?
C1 C2 C3 C9A 165.8(6) . . . . ?
C2 C3 C4 C5 1.7(6) . . . . ?
C7 C3 C4 C5 173.8(6) . . . . ?
C9A C3 C4 C5 -165.2(7) . . . . ?
C3 C4 C5 C6 0.1(5) . . . . ?
C3 C4 C5 C13 176.0(3) . . . . ?
C4 C5 C6 O7 173.5(3) . . . . ?
C13 C5 C6 O7 -2.6(5) . . . . ?
C4 C5 C6 C1 -1.4(5) . . . . ?
C13 C5 C6 C1 -177.5(3) . . . . ?
C2 C1 C6 O7 -173.9(3) . . . . ?
C30 C1 C6 O7 3.7(5) . . . . ?
C2 C1 C6 C5 1.1(5) . . . . ?
C30 C1 C6 C5 178.7(3) . . . . ?
C5 C6 O7 C8 98.0(4) . . . . ?
C1 C6 O7 C8 -87.0(4) . . . . ?
C2 C3 C7 C11 -6.9(13) . . . . ?
C4 C3 C7 C11 -178.2(8) . . . . ?
C2 C3 C7 C12 115.0(9) . . . . ?
C4 C3 C7 C12 -56.3(11) . . . . ?
C2 C3 C7 C10 -124.1(9) . . . . ?
C4 C3 C7 C10 64.6(10) . . . . ?
C2 C3 C9A C10A -177.5(8) . . . . ?
C4 C3 C9A C10A -10.5(13) . . . . ?
C2 C3 C9A C12A -56.6(12) . . . . ?
C4 C3 C9A C12A 110.3(10) . . . . ?
C2 C3 C9A C11A 63.4(11) . . . . ?
C4 C3 C9A C11A -129.6(10) . . . . ?
C4 C5 C13 S14 15.1(5) . . . . ?
C6 C5 C13 S14 -168.9(3) . . . . ?
C5 C13 S14 C15 76.4(3) . . . . ?
C13 S14 C15 C16 58.9(3) . . . . ?
S14 C15 C16 C17 45.5(4) . . . . ?
S14 C15 C16 C21 -135.5(3) . . . . ?
C21 C16 C17 C18 0.5(6) . . . . ?
C15 C16 C17 C18 179.6(3) . . . . ?
C16 C17 C18 C19 0.2(6) . . . . ?
C16 C17 C18 C24 -179.3(3) . . . . ?
C17 C18 C19 C20 -0.7(6) . . . . ?
C24 C18 C19 C20 178.8(3) . . . . ?
C18 C19 C20 C21 0.4(6) . . . . ?
C18 C19 C20 C28 -173.5(3) . . . . ?
C19 C20 C21 O22 -173.3(3) . . . . ?
C28 C20 C21 O22 0.3(5) . . . . ?
C19 C20 C21 C16 0.4(5) . . . . ?
C28 C20 C21 C16 174.1(3) . . . . ?
C17 C16 C21 O22 173.0(3) . . . . ?
C15 C16 C21 O22 -6.1(5) . . . . ?
C17 C16 C21 C20 -0.8(5) . . . . ?
C15 C16 C21 C20 -179.9(3) . . . . ?
C20 C21 O22 C23 -82.8(4) . . . . ?
C16 C21 O22 C23 103.3(4) . . . . ?
C17 C18 C24 C26 117.9(4) . . . . ?
C19 C18 C24 C26 -61.6(5) . . . . ?
C17 C18 C24 C27 -120.7(4) . . . . ?
C19 C18 C24 C27 59.8(5) . . . . ?
C17 C18 C24 C25 -2.1(6) . . . . ?
C19 C18 C24 C25 178.4(4) . . . . ?
C21 C20 C28 S29 105.4(4) . . . 2_667 ?
C19 C20 C28 S29 -81.0(4) . . . 2_667 ?
C2 C1 C30 S29 -80.0(4) . . . . ?
C6 C1 C30 S29 102.5(3) . . . . ?
C28 S29 C30 C1 -177.8(3) 2_667 . . . ?
